data_2223296
loop_
_publ_author_name
'Schlosser, Joachim'
'Schollmeyer, Dieter'
'Laufer, Stefan'
'Peifer, Christian'

_publ_section_title
;
 2-[(1-Methyl-1<i>H</i>-pyrrol-2-yl)carbonylmethyl]isoindoline-1,3-dione
;
_journal_coeditor_code BT5047
_journal_issue 10
_journal_name_full 'Acta Crystallographica Section E'
_journal_page_first o2375
_journal_paper_doi 10.1107/S1600536809034515
_journal_volume 65
_journal_year 2009
_chemical_formula_iupac 'C15 H12 N2 O3'
_chemical_formula_moiety 'C15 H12 N2 O3'
_chemical_formula_sum 'C15 H12 N2 O3'
_chemical_formula_weight 268.27
_chemical_name_systematic
;
2-[(1-Methyl-1<i>H</i>-pyrrol-2-yl)carbonylmethyl]isoindoline-1,3-dione
;
_space_group_IT_number 14
_symmetry_cell_setting monoclinic
_symmetry_space_group_name_Hall '-P 2ybc'
_symmetry_space_group_name_H-M 'P 1 21/c 1'
_atom_sites_solution_hydrogens geom
_atom_sites_solution_primary direct
_atom_sites_solution_secondary difmap
_audit_creation_method SHELXL-97
_cell_angle_alpha 90.00
_cell_angle_beta 101.619(3)
_cell_angle_gamma 90.00
_cell_formula_units_Z 8
_cell_length_a 10.8897(7)
_cell_length_b 14.8466(4)
_cell_length_c 15.8200(9)
_cell_measurement_reflns_used 25
_cell_measurement_temperature 193(2)
_cell_measurement_theta_max 70
_cell_measurement_theta_min 65
_cell_volume 2505.3(2)
_computing_cell_refinement 'CAD-4 Software (Enraf--Nonius, 1989)'
_computing_data_collection 'CAD-4 Software (Enraf--Nonius, 1989)'
_computing_data_reduction 'CORINC (Dr\"ager & Gattow, 1971)'
_computing_molecular_graphics 'PLATON (Spek, 2009)'
_computing_publication_material 'PLATON (Spek, 2009)'
_computing_structure_refinement 'SHELXL97 (Sheldrick, 2008)'
_computing_structure_solution 'SIR97 (Altomare <i>et al.</i>,  1999)'
_diffrn_ambient_temperature 193(2)
_diffrn_measured_fraction_theta_full 1.000
_diffrn_measured_fraction_theta_max 1.000
_diffrn_measurement_device '\k-geometry diffractometer'
_diffrn_measurement_device_type 'Enraf--Nonius CAD-4'
_diffrn_measurement_method \w/2\q
_diffrn_radiation_monochromator graphite
_diffrn_radiation_type CuK\a
_diffrn_radiation_wavelength 1.54178
_diffrn_reflns_av_R_equivalents 0.0341
_diffrn_reflns_av_sigmaI/netI 0.0197
_diffrn_reflns_limit_h_max 13
_diffrn_reflns_limit_h_min 0
_diffrn_reflns_limit_k_max 18
_diffrn_reflns_limit_k_min 0
_diffrn_reflns_limit_l_max 18
_diffrn_reflns_limit_l_min -19
_diffrn_reflns_number 5001
_diffrn_reflns_theta_full 69.87
_diffrn_reflns_theta_max 69.87
_diffrn_reflns_theta_min 4.12
_diffrn_standards_decay_% 2
_diffrn_standards_interval_time 60
_diffrn_standards_number 3
_exptl_absorpt_coefficient_mu 0.835
_exptl_absorpt_correction_type none
_exptl_crystal_colour colourless
_exptl_crystal_density_diffrn 1.422
_exptl_crystal_density_method 'not measured'
_exptl_crystal_description block
_exptl_crystal_F_000 1120
_exptl_crystal_size_max 0.51
_exptl_crystal_size_mid 0.29
_exptl_crystal_size_min 0.26
_refine_diff_density_max 0.343
_refine_diff_density_min -0.267
_refine_ls_extinction_coef 0.0026(3)
_refine_ls_extinction_expression Fc^*^=kFc[1+0.001xFc^2^\l^3^/sin(2\q)]^-1/4^
_refine_ls_extinction_method 'SHELXL97 (Sheldrick, 2008)'
_refine_ls_goodness_of_fit_ref 1.049
_refine_ls_hydrogen_treatment constr
_refine_ls_matrix_type full
_refine_ls_number_parameters 364
_refine_ls_number_reflns 4744
_refine_ls_number_restraints 0
_refine_ls_restrained_S_all 1.049
_refine_ls_R_factor_all 0.0481
_refine_ls_R_factor_gt 0.0452
_refine_ls_shift/su_max 0.001
_refine_ls_shift/su_mean 0.000
_refine_ls_structure_factor_coef Fsqd
_refine_ls_weighting_details 'calc w=1/[\s^2^(Fo^2^)+(0.073P)^2^+1.0728P] where P=(Fo^2^+2Fc^2^)/3'
_refine_ls_weighting_scheme calc
_refine_ls_wR_factor_obs 0.1237
_refine_ls_wR_factor_ref 0.1265
_reflns_number_gt 4400
_reflns_number_total 4744
_reflns_threshold_expression I>2\s(I)
_cod_data_source_file bt5047.cif
_cod_data_source_block I
_cod_original_sg_symbol_H-M 'P 21/c'
_cod_database_code 2223296
_cod_database_fobs_code 2223296

loop_
_symmetry_equiv_pos_as_xyz
'x, y, z'
'-x, y+1/2, -z+1/2'
'-x, -y, -z'
'x, -y-1/2, z-1/2'

loop_
_atom_site_type_symbol
_atom_site_label
_atom_site_fract_x
_atom_site_fract_y
_atom_site_fract_z
_atom_site_U_iso_or_equiv
_atom_site_adp_type
_atom_site_calc_flag
_atom_site_refinement_flags
_atom_site_occupancy
_atom_site_disorder_assembly
_atom_site_disorder_group
N N1 0.39270(13) 0.34485(10) 0.01591(9) 0.0329(3) Uani d . 1 . .
C C2 0.46171(15) 0.26582(11) 0.03592(10) 0.0297(3) Uani d . 1 . .
C C3 0.57346(14) 0.29082(10) 0.10221(10) 0.0273(3) Uani d . 1 . .
C C4 0.67252(15) 0.23893(11) 0.14345(10) 0.0330(4) Uani d . 1 . .
H H4 0.6763 0.1762 0.1323 0.040 Uiso calc R 1 . .
C C5 0.76675(16) 0.28191(12) 0.20197(11) 0.0360(4) Uani d . 1 . .
H H5 0.8368 0.2481 0.2309 0.043 Uiso calc R 1 . .
C C6 0.76016(16) 0.37357(12) 0.21878(11) 0.0352(4) Uani d . 1 . .
H H6 0.8259 0.4015 0.2588 0.042 Uiso calc R 1 . .
C C7 0.65856(16) 0.42500(11) 0.17785(11) 0.0331(4) Uani d . 1 . .
H H7 0.6531 0.4874 0.1901 0.040 Uiso calc R 1 . .
C C8 0.56604(14) 0.38244(10) 0.11897(10) 0.0280(3) Uani d . 1 . .
C C9 0.44834(15) 0.41772(11) 0.06494(11) 0.0320(4) Uani d . 1 . .
C C10 0.28288(16) 0.35196(13) -0.05247(11) 0.0383(4) Uani d . 1 . .
H H10A 0.2792 0.2987 -0.0906 0.046 Uiso calc R 1 . .
H H10B 0.2911 0.4061 -0.0875 0.046 Uiso calc R 1 . .
C C11 0.16021(15) 0.35816(11) -0.01983(10) 0.0300(3) Uani d . 1 . .
O O12 0.15704(12) 0.33737(9) 0.05414(8) 0.0427(3) Uani d . 1 . .
C C13 0.05263(15) 0.38909(10) -0.08287(10) 0.0294(3) Uani d . 1 . .
N N14 -0.06493(13) 0.40234(9) -0.06445(9) 0.0320(3) Uani d . 1 . .
C C15 -0.14245(17) 0.43340(12) -0.13630(12) 0.0397(4) Uani d . 1 . .
H H15 -0.2284 0.4481 -0.1406 0.048 Uiso calc R 1 . .
C C16 -0.07732(18) 0.44034(13) -0.20208(12) 0.0427(4) Uani d . 1 . .
H H16 -0.1098 0.4603 -0.2593 0.051 Uiso calc R 1 . .
C C17 0.04520(17) 0.41260(11) -0.16894(11) 0.0355(4) Uani d . 1 . .
H H17 0.1117 0.4102 -0.1996 0.043 Uiso calc R 1 . .
O O18 0.43333(11) 0.19337(8) 0.00271(8) 0.0375(3) Uani d . 1 . .
O O19 0.40481(12) 0.49318(8) 0.06132(9) 0.0428(3) Uani d . 1 . .
C C20 -0.10471(17) 0.38641(12) 0.01728(12) 0.0388(4) Uani d . 1 . .
H H20A -0.1907 0.4083 0.0129 0.058 Uiso calc R 1 . .
H H20B -0.0486 0.4186 0.0637 0.058 Uiso calc R 1 . .
H H20C -0.1015 0.3217 0.0299 0.058 Uiso calc R 1 . .
N N21 0.58245(12) 0.42578(9) 0.39592(9) 0.0302(3) Uani d . 1 . .
C C22 0.47025(15) 0.43972(10) 0.33749(10) 0.0287(3) Uani d . 1 . .
C C23 0.43484(14) 0.35043(10) 0.29679(9) 0.0262(3) Uani d . 1 . .
C C24 0.33207(15) 0.32607(11) 0.23521(10) 0.0304(3) Uani d . 1 . .
H H24 0.2701 0.3687 0.2106 0.036 Uiso calc R 1 . .
C C25 0.32325(16) 0.23539(11) 0.21062(10) 0.0334(4) Uani d . 1 . .
H H25 0.2539 0.2160 0.1680 0.040 Uiso calc R 1 . .
C C26 0.41323(16) 0.17345(11) 0.24692(11) 0.0345(4) Uani d . 1 . .
H H26 0.4044 0.1124 0.2288 0.041 Uiso calc R 1 . .
C C27 0.51668(16) 0.19874(11) 0.30963(11) 0.0329(4) Uani d . 1 . .
H H27 0.5785 0.1563 0.3349 0.040 Uiso calc R 1 . .
C C28 0.52509(14) 0.28838(10) 0.33324(10) 0.0278(3) Uani d . 1 . .
C C29 0.62031(14) 0.33601(11) 0.39818(10) 0.0291(3) Uani d . 1 . .
C C30 0.64309(16) 0.49219(11) 0.45774(11) 0.0335(4) Uani d . 1 . .
H H30A 0.6652 0.4638 0.5155 0.040 Uiso calc R 1 . .
H H30B 0.5833 0.5416 0.4612 0.040 Uiso calc R 1 . .
C C31 0.76166(14) 0.53162(10) 0.43435(10) 0.0265(3) Uani d . 1 . .
O O32 0.77978(11) 0.52463(8) 0.36106(7) 0.0344(3) Uani d . 1 . .
C C33 0.84253(14) 0.57881(10) 0.50392(10) 0.0270(3) Uani d . 1 . .
N N34 0.95340(12) 0.62135(9) 0.49670(9) 0.0288(3) Uani d . 1 . .
C C35 1.00335(15) 0.66000(11) 0.57314(11) 0.0344(4) Uani d . 1 . .
H H35 1.0793 0.6934 0.5852 0.041 Uiso calc R 1 . .
C C36 0.92692(16) 0.64334(12) 0.63070(11) 0.0363(4) Uani d . 1 . .
H H36 0.9402 0.6632 0.6889 0.044 Uiso calc R 1 . .
C C37 0.82680(15) 0.59226(11) 0.58807(11) 0.0327(4) Uani d . 1 . .
H H37 0.7594 0.5703 0.6121 0.039 Uiso calc R 1 . .
O O38 0.41466(11) 0.51066(8) 0.32588(8) 0.0388(3) Uani d . 1 . .
O O39 0.71219(11) 0.30649(9) 0.44629(8) 0.0393(3) Uani d . 1 . .
C C40 1.00841(16) 0.62710(12) 0.42003(11) 0.0364(4) Uani d . 1 . .
H H40A 0.9606 0.6701 0.3792 0.055 Uiso calc R 1 . .
H H40B 1.0060 0.5677 0.3928 0.055 Uiso calc R 1 . .
H H40C 1.0956 0.6474 0.4366 0.055 Uiso calc R 1 . .

loop_
_atom_site_aniso_label
_atom_site_aniso_U_11
_atom_site_aniso_U_22
_atom_site_aniso_U_33
_atom_site_aniso_U_12
_atom_site_aniso_U_13
_atom_site_aniso_U_23
N1 0.0290(7) 0.0358(7) 0.0341(7) 0.0020(5) 0.0066(5) -0.0004(6)
C2 0.0308(8) 0.0310(8) 0.0298(8) -0.0018(6) 0.0123(6) -0.0003(6)
C3 0.0284(7) 0.0282(7) 0.0272(7) -0.0024(6) 0.0103(6) -0.0014(6)
C4 0.0365(9) 0.0283(8) 0.0355(8) 0.0024(6) 0.0102(7) -0.0005(6)
C5 0.0332(8) 0.0402(9) 0.0339(8) 0.0037(7) 0.0053(7) 0.0016(7)
C6 0.0329(8) 0.0409(9) 0.0316(8) -0.0050(7) 0.0060(6) -0.0051(7)
C7 0.0374(9) 0.0281(8) 0.0364(8) -0.0038(6) 0.0132(7) -0.0052(6)
C8 0.0293(8) 0.0273(8) 0.0303(8) -0.0007(6) 0.0127(6) -0.0005(6)
C9 0.0336(8) 0.0307(8) 0.0352(8) 0.0018(6) 0.0151(7) 0.0014(6)
C10 0.0325(9) 0.0519(10) 0.0304(8) 0.0036(7) 0.0056(7) 0.0028(7)
C11 0.0326(8) 0.0277(8) 0.0289(8) -0.0009(6) 0.0047(6) -0.0002(6)
O12 0.0387(7) 0.0584(8) 0.0311(6) 0.0024(6) 0.0069(5) 0.0083(6)
C13 0.0305(8) 0.0254(7) 0.0324(8) -0.0009(6) 0.0064(6) -0.0012(6)
N14 0.0308(7) 0.0279(7) 0.0374(7) -0.0002(5) 0.0072(6) -0.0012(5)
C15 0.0332(9) 0.0356(9) 0.0478(10) 0.0039(7) 0.0020(7) -0.0004(7)
C16 0.0467(10) 0.0408(10) 0.0370(9) 0.0044(8) 0.0000(8) 0.0048(8)
C17 0.0393(9) 0.0353(9) 0.0316(8) 0.0008(7) 0.0068(7) 0.0004(7)
O18 0.0411(7) 0.0339(6) 0.0379(6) -0.0068(5) 0.0089(5) -0.0080(5)
O19 0.0436(7) 0.0335(6) 0.0538(8) 0.0113(5) 0.0158(6) 0.0024(5)
C20 0.0393(9) 0.0369(9) 0.0440(10) -0.0007(7) 0.0171(8) -0.0028(7)
N21 0.0304(7) 0.0274(7) 0.0325(7) -0.0070(5) 0.0055(5) -0.0021(5)
C22 0.0315(8) 0.0258(8) 0.0304(8) -0.0037(6) 0.0100(6) 0.0021(6)
C23 0.0287(7) 0.0257(7) 0.0255(7) -0.0035(6) 0.0087(6) 0.0016(6)
C24 0.0311(8) 0.0320(8) 0.0279(8) -0.0017(6) 0.0061(6) 0.0014(6)
C25 0.0358(8) 0.0353(9) 0.0292(8) -0.0102(7) 0.0072(6) -0.0037(6)
C26 0.0440(9) 0.0271(8) 0.0351(8) -0.0071(7) 0.0145(7) -0.0049(6)
C27 0.0365(9) 0.0274(8) 0.0369(8) 0.0020(6) 0.0124(7) 0.0005(6)
C28 0.0273(7) 0.0285(8) 0.0292(8) -0.0026(6) 0.0098(6) 0.0011(6)
C29 0.0266(8) 0.0313(8) 0.0303(8) -0.0031(6) 0.0081(6) 0.0019(6)
C30 0.0348(8) 0.0331(8) 0.0333(8) -0.0100(7) 0.0083(7) -0.0070(7)
C31 0.0282(7) 0.0200(7) 0.0304(8) 0.0014(6) 0.0040(6) 0.0004(6)
O32 0.0391(6) 0.0341(6) 0.0305(6) -0.0056(5) 0.0085(5) -0.0030(5)
C33 0.0252(7) 0.0232(7) 0.0323(8) 0.0004(6) 0.0048(6) 0.0003(6)
N34 0.0264(6) 0.0261(6) 0.0338(7) -0.0007(5) 0.0056(5) 0.0001(5)
C35 0.0287(8) 0.0318(8) 0.0399(9) -0.0027(6) 0.0005(7) -0.0038(7)
C36 0.0336(8) 0.0414(9) 0.0323(8) -0.0001(7) 0.0028(7) -0.0079(7)
C37 0.0289(8) 0.0370(9) 0.0322(8) -0.0010(6) 0.0062(6) -0.0027(7)
O38 0.0431(7) 0.0255(6) 0.0465(7) 0.0015(5) 0.0062(5) 0.0008(5)
O39 0.0294(6) 0.0444(7) 0.0415(7) 0.0009(5) 0.0014(5) 0.0020(5)
C40 0.0311(8) 0.0417(9) 0.0381(9) -0.0029(7) 0.0108(7) 0.0031(7)

loop_
_atom_type_symbol
_atom_type_description
_atom_type_scat_dispersion_real
_atom_type_scat_dispersion_imag
_atom_type_scat_source
C C 0.0181 0.0091 'International Tables Vol C Tables 4.2.6.8 and 6.1.1.4'
H H 0.0000 0.0000 'International Tables Vol C Tables 4.2.6.8 and 6.1.1.4'
O O 0.0492 0.0322 'International Tables Vol C Tables 4.2.6.8 and 6.1.1.4'
N N 0.0311 0.0180 'International Tables Vol C Tables 4.2.6.8 and 6.1.1.4'

loop_
_geom_angle_atom_site_label_1
_geom_angle_atom_site_label_2
_geom_angle_atom_site_label_3
_geom_angle_site_symmetry_1
_geom_angle_site_symmetry_3
_geom_angle
_geom_angle_publ_flag
C2 N1 C9 . . 111.84(13) ?
C2 N1 C10 . . 123.91(14) ?
C9 N1 C10 . . 124.06(15) ?
O18 C2 N1 . . 124.79(15) ?
O18 C2 C3 . . 129.09(15) ?
N1 C2 C3 . . 106.11(13) ?
C4 C3 C8 . . 121.75(15) ?
C4 C3 C2 . . 130.29(15) ?
C8 C3 C2 . . 107.96(13) ?
C3 C4 C5 . . 117.45(15) ?
C3 C4 H4 . . 121.3 ?
C5 C4 H4 . . 121.3 ?
C4 C5 C6 . . 121.10(16) ?
C4 C5 H5 . . 119.5 ?
C6 C5 H5 . . 119.5 ?
C5 C6 C7 . . 120.96(15) ?
C5 C6 H6 . . 119.5 ?
C7 C6 H6 . . 119.5 ?
C8 C7 C6 . . 117.81(15) ?
C8 C7 H7 . . 121.1 ?
C6 C7 H7 . . 121.1 ?
C7 C8 C3 . . 120.92(15) ?
C7 C8 C9 . . 130.92(15) ?
C3 C8 C9 . . 108.15(14) ?
O19 C9 N1 . . 124.58(16) ?
O19 C9 C8 . . 129.52(16) ?
N1 C9 C8 . . 105.91(13) ?
N1 C10 C11 . . 113.51(14) ?
N1 C10 H10A . . 108.9 ?
C11 C10 H10A . . 108.9 ?
N1 C10 H10B . . 108.9 ?
C11 C10 H10B . . 108.9 ?
H10A C10 H10B . . 107.7 ?
O12 C11 C13 . . 124.43(15) ?
O12 C11 C10 . . 120.35(14) ?
C13 C11 C10 . . 115.22(14) ?
N14 C13 C17 . . 107.25(14) ?
N14 C13 C11 . . 123.60(14) ?
C17 C13 C11 . . 129.14(15) ?
C15 N14 C13 . . 108.60(14) ?
C15 N14 C20 . . 123.49(15) ?
C13 N14 C20 . . 127.92(14) ?
N14 C15 C16 . . 109.35(16) ?
N14 C15 H15 . . 125.3 ?
C16 C15 H15 . . 125.3 ?
C15 C16 C17 . . 107.07(16) ?
C15 C16 H16 . . 126.5 ?
C17 C16 H16 . . 126.5 ?
C13 C17 C16 . . 107.74(16) ?
C13 C17 H17 . . 126.1 ?
C16 C17 H17 . . 126.1 ?
N14 C20 H20A . . 109.5 ?
N14 C20 H20B . . 109.5 ?
H20A C20 H20B . . 109.5 ?
N14 C20 H20C . . 109.5 ?
H20A C20 H20C . . 109.5 ?
H20B C20 H20C . . 109.5 ?
C22 N21 C29 . . 112.03(13) ?
C22 N21 C30 . . 124.51(14) ?
C29 N21 C30 . . 122.72(14) ?
O38 C22 N21 . . 125.16(15) ?
O38 C22 C23 . . 129.10(15) ?
N21 C22 C23 . . 105.72(13) ?
C24 C23 C28 . . 121.84(14) ?
C24 C23 C22 . . 129.99(14) ?
C28 C23 C22 . . 108.16(13) ?
C23 C24 C25 . . 116.77(15) ?
C23 C24 H24 . . 121.6 ?
C25 C24 H24 . . 121.6 ?
C26 C25 C24 . . 121.44(15) ?
C26 C25 H25 . . 119.3 ?
C24 C25 H25 . . 119.3 ?
C25 C26 C27 . . 121.34(15) ?
C25 C26 H26 . . 119.3 ?
C27 C26 H26 . . 119.3 ?
C28 C27 C26 . . 116.89(15) ?
C28 C27 H27 . . 121.6 ?
C26 C27 H27 . . 121.6 ?
C27 C28 C23 . . 121.71(15) ?
C27 C28 C29 . . 130.24(15) ?
C23 C28 C29 . . 108.03(13) ?
O39 C29 N21 . . 124.42(15) ?
O39 C29 C28 . . 129.53(15) ?
N21 C29 C28 . . 106.03(13) ?
N21 C30 C31 . . 112.88(13) ?
N21 C30 H30A . . 109.0 ?
C31 C30 H30A . . 109.0 ?
N21 C30 H30B . . 109.0 ?
C31 C30 H30B . . 109.0 ?
H30A C30 H30B . . 107.8 ?
O32 C31 C33 . . 125.11(14) ?
O32 C31 C30 . . 120.25(13) ?
C33 C31 C30 . . 114.58(13) ?
N34 C33 C37 . . 106.88(13) ?
N34 C33 C31 . . 124.40(14) ?
C37 C33 C31 . . 128.71(14) ?
C35 N34 C33 . . 108.67(13) ?
C35 N34 C40 . . 124.11(14) ?
C33 N34 C40 . . 127.20(13) ?
N34 C35 C36 . . 109.18(15) ?
N34 C35 H35 . . 125.4 ?
C36 C35 H35 . . 125.4 ?
C35 C36 C37 . . 107.34(15) ?
C35 C36 H36 . . 126.3 ?
C37 C36 H36 . . 126.3 ?
C36 C37 C33 . . 107.93(14) ?
C36 C37 H37 . . 126.0 ?
C33 C37 H37 . . 126.0 ?
N34 C40 H40A . . 109.5 ?
N34 C40 H40B . . 109.5 ?
H40A C40 H40B . . 109.5 ?
N34 C40 H40C . . 109.5 ?
H40A C40 H40C . . 109.5 ?
H40B C40 H40C . . 109.5 ?

loop_
_geom_bond_atom_site_label_1
_geom_bond_atom_site_label_2
_geom_bond_site_symmetry_2
_geom_bond_distance
_geom_bond_publ_flag
N1 C2 . 1.395(2) ?
N1 C9 . 1.396(2) ?
N1 C10 . 1.446(2) ?
C2 O18 . 1.210(2) ?
C2 C3 . 1.485(2) ?
C3 C4 . 1.378(2) ?
C3 C8 . 1.391(2) ?
C4 C5 . 1.391(2) ?
C4 H4 . 0.9500 ?
C5 C6 . 1.391(2) ?
C5 H5 . 0.9500 ?
C6 C7 . 1.392(2) ?
C6 H6 . 0.9500 ?
C7 C8 . 1.380(2) ?
C7 H7 . 0.9500 ?
C8 C9 . 1.485(2) ?
C9 O19 . 1.213(2) ?
C10 C11 . 1.529(2) ?
C10 H10A . 0.9900 ?
C10 H10B . 0.9900 ?
C11 O12 . 1.217(2) ?
C11 C13 . 1.452(2) ?
C13 N14 . 1.383(2) ?
C13 C17 . 1.392(2) ?
N14 C15 . 1.353(2) ?
N14 C20 . 1.463(2) ?
C15 C16 . 1.376(3) ?
C15 H15 . 0.9500 ?
C16 C17 . 1.394(3) ?
C16 H16 . 0.9500 ?
C17 H17 . 0.9500 ?
C20 H20A . 0.9800 ?
C20 H20B . 0.9800 ?
C20 H20C . 0.9800 ?
N21 C22 . 1.391(2) ?
N21 C29 . 1.393(2) ?
N21 C30 . 1.451(2) ?
C22 O38 . 1.210(2) ?
C22 C23 . 1.490(2) ?
C23 C24 . 1.376(2) ?
C23 C28 . 1.385(2) ?
C24 C25 . 1.399(2) ?
C24 H24 . 0.9500 ?
C25 C26 . 1.382(2) ?
C25 H25 . 0.9500 ?
C26 C27 . 1.394(2) ?
C26 H26 . 0.9500 ?
C27 C28 . 1.380(2) ?
C27 H27 . 0.9500 ?
C28 C29 . 1.484(2) ?
C29 O39 . 1.2106(19) ?
C30 C31 . 1.529(2) ?
C30 H30A . 0.9900 ?
C30 H30B . 0.9900 ?
C31 O32 . 1.2191(19) ?
C31 C33 . 1.445(2) ?
C33 N34 . 1.388(2) ?
C33 C37 . 1.390(2) ?
N34 C35 . 1.350(2) ?
N34 C40 . 1.460(2) ?
C35 C36 . 1.374(2) ?
C35 H35 . 0.9500 ?
C36 C37 . 1.387(2) ?
C36 H36 . 0.9500 ?
C37 H37 . 0.9500 ?
C40 H40A . 0.9800 ?
C40 H40B . 0.9800 ?
C40 H40C . 0.9800 ?

loop_
_geom_torsion_atom_site_label_1
_geom_torsion_atom_site_label_2
_geom_torsion_atom_site_label_3
_geom_torsion_atom_site_label_4
_geom_torsion_site_symmetry_1
_geom_torsion_site_symmetry_2
_geom_torsion_site_symmetry_3
_geom_torsion_site_symmetry_4
_geom_torsion
_geom_torsion_publ_flag
C9 N1 C2 O18 . . . . 179.77(15) ?
C10 N1 C2 O18 . . . . -5.2(2) ?
C9 N1 C2 C3 . . . . -1.54(17) ?
C10 N1 C2 C3 . . . . 173.48(14) ?
O18 C2 C3 C4 . . . . -0.6(3) ?
N1 C2 C3 C4 . . . . -179.19(15) ?
O18 C2 C3 C8 . . . . 178.89(16) ?
N1 C2 C3 C8 . . . . 0.28(16) ?
C8 C3 C4 C5 . . . . -1.0(2) ?
C2 C3 C4 C5 . . . . 178.42(15) ?
C3 C4 C5 C6 . . . . 0.7(2) ?
C4 C5 C6 C7 . . . . 0.4(3) ?
C5 C6 C7 C8 . . . . -1.2(2) ?
C6 C7 C8 C3 . . . . 1.0(2) ?
C6 C7 C8 C9 . . . . -179.49(15) ?
C4 C3 C8 C7 . . . . 0.2(2) ?
C2 C3 C8 C7 . . . . -179.38(13) ?
C4 C3 C8 C9 . . . . -179.49(14) ?
C2 C3 C8 C9 . . . . 0.98(16) ?
C2 N1 C9 O19 . . . . -177.88(15) ?
C10 N1 C9 O19 . . . . 7.1(3) ?
C2 N1 C9 C8 . . . . 2.12(17) ?
C10 N1 C9 C8 . . . . -172.89(14) ?
C7 C8 C9 O19 . . . . -1.5(3) ?
C3 C8 C9 O19 . . . . 178.12(16) ?
C7 C8 C9 N1 . . . . 178.52(16) ?
C3 C8 C9 N1 . . . . -1.88(17) ?
C2 N1 C10 C11 . . . . 106.72(18) ?
C9 N1 C10 C11 . . . . -78.9(2) ?
N1 C10 C11 O12 . . . . -16.2(2) ?
N1 C10 C11 C13 . . . . 164.30(14) ?
O12 C11 C13 N14 . . . . 3.1(3) ?
C10 C11 C13 N14 . . . . -177.40(15) ?
O12 C11 C13 C17 . . . . -178.50(17) ?
C10 C11 C13 C17 . . . . 1.0(3) ?
C17 C13 N14 C15 . . . . -0.31(18) ?
C11 C13 N14 C15 . . . . 178.39(15) ?
C17 C13 N14 C20 . . . . 179.46(15) ?
C11 C13 N14 C20 . . . . -1.8(3) ?
C13 N14 C15 C16 . . . . 0.3(2) ?
C20 N14 C15 C16 . . . . -179.47(16) ?
N14 C15 C16 C17 . . . . -0.2(2) ?
N14 C13 C17 C16 . . . . 0.19(19) ?
C11 C13 C17 C16 . . . . -178.41(16) ?
C15 C16 C17 C13 . . . . 0.0(2) ?
C29 N21 C22 O38 . . . . 176.76(15) ?
C30 N21 C22 O38 . . . . 6.4(2) ?
C29 N21 C22 C23 . . . . -1.60(17) ?
C30 N21 C22 C23 . . . . -171.96(13) ?
O38 C22 C23 C24 . . . . 1.2(3) ?
N21 C22 C23 C24 . . . . 179.45(15) ?
O38 C22 C23 C28 . . . . -177.41(16) ?
N21 C22 C23 C28 . . . . 0.87(16) ?
C28 C23 C24 C25 . . . . -0.4(2) ?
C22 C23 C24 C25 . . . . -178.77(15) ?
C23 C24 C25 C26 . . . . 0.3(2) ?
C24 C25 C26 C27 . . . . 0.0(2) ?
C25 C26 C27 C28 . . . . -0.3(2) ?
C26 C27 C28 C23 . . . . 0.3(2) ?
C26 C27 C28 C29 . . . . 178.62(15) ?
C24 C23 C28 C27 . . . . 0.0(2) ?
C22 C23 C28 C27 . . . . 178.75(14) ?
C24 C23 C28 C29 . . . . -178.60(13) ?
C22 C23 C28 C29 . . . . 0.11(16) ?
C22 N21 C29 O39 . . . . -176.96(15) ?
C30 N21 C29 O39 . . . . -6.4(2) ?
C22 N21 C29 C28 . . . . 1.68(17) ?
C30 N21 C29 C28 . . . . 172.23(13) ?
C27 C28 C29 O39 . . . . -1.0(3) ?
C23 C28 C29 O39 . . . . 177.49(16) ?
C27 C28 C29 N21 . . . . -179.54(16) ?
C23 C28 C29 N21 . . . . -1.06(16) ?
C22 N21 C30 C31 . . . . -107.89(17) ?
C29 N21 C30 C31 . . . . 82.75(18) ?
N21 C30 C31 O32 . . . . 18.2(2) ?
N21 C30 C31 C33 . . . . -164.23(13) ?
O32 C31 C33 N34 . . . . -1.2(2) ?
C30 C31 C33 N34 . . . . -178.61(14) ?
O32 C31 C33 C37 . . . . 177.80(16) ?
C30 C31 C33 C37 . . . . 0.4(2) ?
C37 C33 N34 C35 . . . . -0.45(17) ?
C31 C33 N34 C35 . . . . 178.71(14) ?
C37 C33 N34 C40 . . . . -178.90(15) ?
C31 C33 N34 C40 . . . . 0.3(2) ?
C33 N34 C35 C36 . . . . 0.11(19) ?
C40 N34 C35 C36 . . . . 178.62(15) ?
N34 C35 C36 C37 . . . . 0.3(2) ?
C35 C36 C37 C33 . . . . -0.6(2) ?
N34 C33 C37 C36 . . . . 0.62(18) ?
C31 C33 C37 C36 . . . . -178.50(15) ?
